data_7105039
loop_
_publ_author_name
'Zhang, Zhan'
'Dolphin, David'

_publ_section_title
;
 A triple-stranded helicate and mesocate from the same metal and
 ligand.
;
_journal_issue 45
_journal_name_full 'Chemical communications (Cambridge, England)'
_journal_page_first 6931
_journal_page_last 6933
_journal_paper_doi 10.1039/b913231g
_journal_year 2009
_chemical_formula_sum 'C84 H96 Cl6 Co2 N12'
_chemical_formula_weight 1604.29
_chemical_name_systematic
;
?
;
_space_group_IT_number 2
_symmetry_cell_setting triclinic
_symmetry_space_group_name_Hall '-P 1'
_symmetry_space_group_name_H-M 'P -1'
_atom_sites_solution_hydrogens geom
_atom_sites_solution_primary direct
_atom_sites_solution_secondary difmap
_audit_creation_method SHELXL-97
_cell_angle_alpha 81.878(3)
_cell_angle_beta 76.930(3)
_cell_angle_gamma 83.402(3)
_cell_formula_units_Z 2
_cell_length_a 13.7050(9)
_cell_length_b 17.5163(9)
_cell_length_c 17.8828(11)
_cell_measurement_reflns_used 9982
_cell_measurement_temperature 173.0(1)
_cell_measurement_theta_max 23.72
_cell_measurement_theta_min 2.35
_cell_volume 4124.5(4)
_computing_structure_refinement 'SHELXL-97 (Sheldrick, 1997)'
_diffrn_ambient_temperature 173.0(1)
_diffrn_measured_fraction_theta_full 0.994
_diffrn_measured_fraction_theta_max 0.994
_diffrn_measurement_device_type 'Bruker X8 APEX II'
_diffrn_measurement_method 'area detector'
_diffrn_radiation_monochromator graphite
_diffrn_radiation_source 'fine-focus sealed tube'
_diffrn_radiation_type MoK\a
_diffrn_radiation_wavelength 0.71073
_diffrn_reflns_av_R_equivalents 0.0480
_diffrn_reflns_av_sigmaI/netI 0.0584
_diffrn_reflns_limit_h_max 15
_diffrn_reflns_limit_h_min -15
_diffrn_reflns_limit_k_max 19
_diffrn_reflns_limit_k_min -19
_diffrn_reflns_limit_l_max 20
_diffrn_reflns_limit_l_min 0
_diffrn_reflns_number 12657
_diffrn_reflns_theta_full 23.85
_diffrn_reflns_theta_max 23.85
_diffrn_reflns_theta_min 1.53
_exptl_absorpt_coefficient_mu 0.647
_exptl_absorpt_correction_T_max 0.937
_exptl_absorpt_correction_T_min 0.867
_exptl_absorpt_correction_type multi-scan
_exptl_absorpt_process_details 'SADABS (Bruker, 2008)'
_exptl_crystal_colour red
_exptl_crystal_density_diffrn 1.292
_exptl_crystal_density_method 'not measured'
_exptl_crystal_description needle
_exptl_crystal_F_000 1680
_exptl_crystal_size_max 0.50
_exptl_crystal_size_mid 0.12
_exptl_crystal_size_min 0.10
_platon_squeeze_details
;
;
_refine_diff_density_max 1.520
_refine_diff_density_min -0.736
_refine_diff_density_rms 0.090
_refine_ls_extinction_method none
_refine_ls_goodness_of_fit_ref 1.085
_refine_ls_hydrogen_treatment constr
_refine_ls_matrix_type full
_refine_ls_number_parameters 993
_refine_ls_number_reflns 12657
_refine_ls_number_restraints 60
_refine_ls_restrained_S_all 1.082
_refine_ls_R_factor_all 0.0975
_refine_ls_R_factor_gt 0.0651
_refine_ls_shift/su_max 0.002
_refine_ls_shift/su_mean 0.000
_refine_ls_structure_factor_coef Fsqd
_refine_ls_weighting_details 'calc w=1/[\s^2^(Fo^2^)+(0.1080P)^2^+4.9268P] where P=(Fo^2^+2Fc^2^)/3'
_refine_ls_weighting_scheme calc
_refine_ls_wR_factor_gt 0.1821
_refine_ls_wR_factor_ref 0.1966
_reflns_number_gt 8912
_reflns_number_total 12657
_reflns_threshold_expression >2sigma(I)
_cod_data_source_file b913231g.txt
_cod_data_source_block CoHex
_cod_database_code 7105039

loop_
_symmetry_equiv_pos_as_xyz
'x, y, z'
'-x, -y, -z'

loop_
_atom_site_label
_atom_site_type_symbol
_atom_site_fract_x
_atom_site_fract_y
_atom_site_fract_z
_atom_site_U_iso_or_equiv
_atom_site_adp_type
_atom_site_occupancy
_atom_site_symmetry_multiplicity
_atom_site_calc_flag
_atom_site_refinement_flags
_atom_site_disorder_assembly
_atom_site_disorder_group
C1 C 0.2988(4) 0.4904(3) 0.2419(3) 0.0323(12) Uani 1 1 d . A .
H1 H 0.2873 0.4734 0.1967 0.039 Uiso 1 1 calc R . .
C2 C 0.3189(4) 0.5666(3) 0.2460(3) 0.0336(13) Uani 1 1 d . . .
C3 C 0.3291(4) 0.5680(3) 0.3203(3) 0.0323(12) Uani 1 1 d . A .
C4 C 0.3167(3) 0.4920(3) 0.3592(3) 0.0254(11) Uani 1 1 d . . .
C5 C 0.3270(4) 0.4636(3) 0.4329(3) 0.0319(12) Uani 1 1 d . A .
H5 H 0.3400 0.5002 0.4631 0.038 Uiso 1 1 calc R . .
C6 C 0.3208(3) 0.3885(3) 0.4687(3) 0.0251(11) Uani 1 1 d . . .
C7 C 0.3367(4) 0.3582(3) 0.5415(3) 0.0310(12) Uani 1 1 d . A .
H7 H 0.3510 0.3868 0.5784 0.037 Uiso 1 1 calc R . .
C8 C 0.3281(3) 0.2792(3) 0.5510(3) 0.0275(11) Uani 1 1 d . . .
C9 C 0.3040(3) 0.2646(3) 0.4826(3) 0.0243(11) Uani 1 1 d . A .
H9 H 0.2921 0.2150 0.4729 0.029 Uiso 1 1 calc R . .
C10 C 0.3413(4) 0.2205(3) 0.6185(3) 0.0343(12) Uani 1 1 d . A .
H10A H 0.3474 0.2479 0.6618 0.041 Uiso 1 1 calc R . .
H10B H 0.4049 0.1878 0.6037 0.041 Uiso 1 1 calc R . .
C11 C 0.1531(3) 0.1941(3) 0.6582(2) 0.0237(11) Uani 1 1 d . A .
H11 H 0.1276 0.2465 0.6481 0.028 Uiso 1 1 calc R . .
C12 C 0.2558(4) 0.1688(3) 0.6461(3) 0.0261(11) Uani 1 1 d . . .
C13 C 0.2604(4) 0.0905(3) 0.6671(3) 0.0311(12) Uani 1 1 d . A .
H13 H 0.3197 0.0563 0.6651 0.037 Uiso 1 1 calc R . .
C14 C 0.1607(3) 0.0700(3) 0.6923(3) 0.0240(11) Uani 1 1 d . . .
C15 C 0.1291(4) -0.0035(3) 0.7208(3) 0.0247(11) Uani 1 1 d . A .
H15 H 0.1809 -0.0444 0.7218 0.030 Uiso 1 1 calc R . .
C16 C 0.0332(3) -0.0238(2) 0.7473(2) 0.0202(10) Uani 1 1 d . . .
C17 C -0.0006(4) -0.0980(3) 0.7787(3) 0.0233(11) Uani 1 1 d . A .
C18 C -0.1038(4) -0.0889(3) 0.7977(2) 0.0229(10) Uani 1 1 d . . .
C19 C -0.1298(4) -0.0090(2) 0.7778(2) 0.0199(10) Uani 1 1 d . A .
H19 H -0.1972 0.0134 0.7852 0.024 Uiso 1 1 calc R . .
C20 C 0.335(2) 0.6283(19) 0.1753(17) 0.029(4) Uani 0.55(4) 1 d PD A 1
H20A H 0.2814 0.6711 0.1856 0.035 Uiso 0.55(4) 1 calc PR A 1
H20B H 0.3996 0.6496 0.1719 0.035 Uiso 0.55(4) 1 calc PR A 1
C21 C 0.335(2) 0.605(2) 0.0967(16) 0.074(6) Uani 0.55(4) 1 d PDU A 1
H21A H 0.3284 0.6521 0.0602 0.110 Uiso 0.55(4) 1 calc PR A 1
H21B H 0.2783 0.5744 0.1009 0.110 Uiso 0.55(4) 1 calc PR A 1
H21C H 0.3981 0.5749 0.0780 0.110 Uiso 0.55(4) 1 calc PR A 1
C22 C 0.3474(5) 0.6371(3) 0.3545(4) 0.0491(16) Uani 1 1 d . A 1
H22A H 0.3179 0.6311 0.4107 0.059 Uiso 1 1 calc R A 1
H22B H 0.3136 0.6842 0.3307 0.059 Uiso 1 1 calc R A 1
C23 C 0.4591(6) 0.6466(4) 0.3417(5) 0.076(2) Uani 1 1 d . . .
H23A H 0.4928 0.6000 0.3653 0.114 Uiso 1 1 calc R A 1
H23B H 0.4685 0.6916 0.3654 0.114 Uiso 1 1 calc R A 1
H23C H 0.4881 0.6543 0.2861 0.114 Uiso 1 1 calc R A 1
C24 C 0.0649(4) -0.1723(3) 0.7871(3) 0.0328(12) Uani 1 1 d . . .
H24A H 0.0313 -0.2062 0.8325 0.039 Uiso 1 1 calc R A .
H24B H 0.1291 -0.1605 0.7977 0.039 Uiso 1 1 calc R . .
C25 C 0.0878(5) -0.2160(3) 0.7170(4) 0.0575(18) Uani 1 1 d . A .
H25A H 0.0246 -0.2258 0.7045 0.086 Uiso 1 1 calc R . .
H25B H 0.1262 -0.2654 0.7283 0.086 Uiso 1 1 calc R . .
H25C H 0.1273 -0.1851 0.6730 0.086 Uiso 1 1 calc R . .
C26 C -0.1759(4) -0.1487(3) 0.8325(3) 0.0324(12) Uani 1 1 d . A .
H26A H -0.1498 -0.1826 0.8741 0.039 Uiso 1 1 calc R . .
H26B H -0.1791 -0.1814 0.7924 0.039 Uiso 1 1 calc R . .
C27 C -0.2812(5) -0.1156(3) 0.8656(4) 0.0566(18) Uani 1 1 d . . .
H27A H -0.2786 -0.0807 0.9033 0.085 Uiso 1 1 calc R A .
H27B H -0.3225 -0.1578 0.8912 0.085 Uiso 1 1 calc R . .
H27C H -0.3107 -0.0868 0.8239 0.085 Uiso 1 1 calc R . .
C28 C 0.4856(4) 0.3510(3) 0.2660(3) 0.0307(12) Uani 1 1 d . . .
H28 H 0.4782 0.4056 0.2663 0.037 Uiso 1 1 calc R . .
C29 C 0.5763(4) 0.3087(3) 0.2358(3) 0.0323(12) Uani 1 1 d . . .
C30 C 0.5552(4) 0.2329(3) 0.2460(3) 0.0349(12) Uani 1 1 d . . .
C31 C 0.4527(4) 0.2310(3) 0.2829(3) 0.0270(11) Uani 1 1 d . . .
C32 C 0.3973(4) 0.1669(3) 0.3037(3) 0.0311(12) Uani 1 1 d . . .
H32 H 0.4335 0.1182 0.2950 0.037 Uiso 1 1 calc R . .
C33 C 0.2968(4) 0.1654(2) 0.3351(3) 0.0253(11) Uani 1 1 d . . .
C34 C 0.2388(4) 0.1003(3) 0.3559(3) 0.0266(11) Uani 1 1 d . . .
H34 H 0.2634 0.0479 0.3510 0.032 Uiso 1 1 calc R . .
C35 C 0.1420(3) 0.1265(2) 0.3841(2) 0.0202(10) Uani 1 1 d . . .
C36 C 0.1419(4) 0.2077(2) 0.3800(2) 0.0214(10) Uani 1 1 d . . .
H36 H 0.0836 0.2412 0.3962 0.026 Uiso 1 1 calc R . .
C37 C 0.0519(3) 0.0815(2) 0.4109(2) 0.0208(10) Uani 1 1 d . . .
H37A H 0.0110 0.0912 0.3709 0.025 Uiso 1 1 calc R . .
H37B H 0.0747 0.0256 0.4158 0.025 Uiso 1 1 calc R . .
C38 C 0.0195(3) 0.1069(2) 0.5534(2) 0.0181(10) Uani 1 1 d . . .
H38 H 0.0883 0.1032 0.5563 0.022 Uiso 1 1 calc R . .
C39 C -0.0132(3) 0.1001(2) 0.4860(2) 0.0174(10) Uani 1 1 d . . .
C40 C -0.1160(3) 0.1086(2) 0.5062(3) 0.0217(10) Uani 1 1 d . . .
H40 H -0.1609 0.1071 0.4730 0.026 Uiso 1 1 calc R . .
C41 C -0.1438(3) 0.1202(2) 0.5858(3) 0.0199(10) Uani 1 1 d . . .
C42 C -0.2388(3) 0.1309(2) 0.6307(3) 0.0240(11) Uani 1 1 d . . .
H42 H -0.2928 0.1292 0.6059 0.029 Uiso 1 1 calc R . .
C43 C -0.2654(3) 0.1438(2) 0.7069(3) 0.0218(10) Uani 1 1 d . . .
C44 C -0.3629(4) 0.1488(3) 0.7555(3) 0.0269(11) Uani 1 1 d . . .
C45 C -0.3511(4) 0.1614(3) 0.8265(3) 0.0267(11) Uani 1 1 d . . .
C46 C -0.2473(3) 0.1637(2) 0.8200(3) 0.0243(11) Uani 1 1 d . . .
H46 H -0.2182 0.1722 0.8612 0.029 Uiso 1 1 calc R . .
C47 C 0.6720(4) 0.3437(3) 0.1967(4) 0.0478(15) Uani 1 1 d . . .
H47A H 0.7217 0.3025 0.1751 0.057 Uiso 1 1 calc R . .
H47B H 0.6991 0.3646 0.2357 0.057 Uiso 1 1 calc R . .
C48 C 0.6600(6) 0.4070(4) 0.1331(5) 0.090(3) Uani 1 1 d . . .
H48A H 0.6386 0.3858 0.0921 0.135 Uiso 1 1 calc R . .
H48B H 0.7243 0.4293 0.1121 0.135 Uiso 1 1 calc R . .
H48C H 0.6092 0.4473 0.1536 0.135 Uiso 1 1 calc R . .
C49 C 0.6239(4) 0.1629(3) 0.2179(4) 0.0600(19) Uani 1 1 d . . .
H49A H 0.6949 0.1742 0.2104 0.072 Uiso 1 1 calc R . .
H49B H 0.6122 0.1179 0.2580 0.072 Uiso 1 1 calc R . .
C50 C 0.6059(6) 0.1428(5) 0.1430(5) 0.090(3) Uani 1 1 d . . .
H50A H 0.5357 0.1319 0.1500 0.135 Uiso 1 1 calc R . .
H50B H 0.6501 0.0969 0.1278 0.135 Uiso 1 1 calc R . .
H50C H 0.6204 0.1864 0.1025 0.135 Uiso 1 1 calc R . .
C51 C -0.4578(4) 0.1379(3) 0.7322(3) 0.0356(13) Uani 1 1 d . . .
H51A H -0.4523 0.1576 0.6769 0.043 Uiso 1 1 calc R . .
H51B H -0.5144 0.1686 0.7625 0.043 Uiso 1 1 calc R . .
C52 C -0.4804(5) 0.0537(4) 0.7449(4) 0.064(2) Uani 1 1 d . . .
H52A H -0.4273 0.0237 0.7118 0.095 Uiso 1 1 calc R . .
H52B H -0.5452 0.0496 0.7318 0.095 Uiso 1 1 calc R . .
H52C H -0.4833 0.0332 0.7992 0.095 Uiso 1 1 calc R . .
C53 C -0.4289(4) 0.1689(3) 0.8996(3) 0.0381(13) Uani 1 1 d . . .
H53A H -0.4114 0.2092 0.9268 0.046 Uiso 1 1 calc R . .
H53B H -0.4948 0.1862 0.8862 0.046 Uiso 1 1 calc R . .
C54 C -0.4384(6) 0.0951(4) 0.9532(4) 0.068(2) Uani 1 1 d . . .
H54A H -0.4548 0.0547 0.9266 0.102 Uiso 1 1 calc R . .
H54B H -0.4919 0.1032 0.9988 0.102 Uiso 1 1 calc R . .
H54C H -0.3746 0.0793 0.9694 0.102 Uiso 1 1 calc R . .
C55 C 0.3170(4) 0.3211(3) 0.1648(3) 0.0333(12) Uani 1 1 d . A .
H55 H 0.3837 0.2996 0.1655 0.040 Uiso 1 1 calc R . .
C56 C 0.2778(5) 0.3382(3) 0.0969(3) 0.0419(14) Uani 1 1 d . . .
C57 C 0.1812(5) 0.3674(3) 0.1196(3) 0.0383(14) Uani 1 1 d . B .
C58 C 0.1622(4) 0.3669(3) 0.2019(3) 0.0300(12) Uani 1 1 d . . .
C59 C 0.0754(4) 0.3889(3) 0.2513(3) 0.0341(13) Uani 1 1 d . B .
H59 H 0.0194 0.4052 0.2281 0.041 Uiso 1 1 calc R . .
C60 C 0.0577(4) 0.3910(3) 0.3290(3) 0.0277(11) Uani 1 1 d . . .
C61 C -0.0337(4) 0.4090(3) 0.3815(3) 0.0337(12) Uani 1 1 d . B .
H61 H -0.0971 0.4238 0.3682 0.040 Uiso 1 1 calc R . .
C62 C -0.0155(4) 0.4017(2) 0.4539(3) 0.0267(11) Uani 1 1 d . . .
C63 C 0.0880(3) 0.3792(2) 0.4453(3) 0.0242(11) Uani 1 1 d . A .
H63 H 0.1220 0.3700 0.4869 0.029 Uiso 1 1 calc R . .
C64 C -0.0883(4) 0.4179(3) 0.5278(3) 0.0309(12) Uani 1 1 d . B .
H64A H -0.0837 0.4718 0.5367 0.037 Uiso 1 1 calc R . .
H64B H -0.1574 0.4143 0.5211 0.037 Uiso 1 1 calc R . .
C65 C -0.0681(3) 0.2832(3) 0.6059(3) 0.0248(11) Uani 1 1 d . A .
H65 H -0.0723 0.2545 0.5656 0.030 Uiso 1 1 calc R . .
C66 C -0.0725(4) 0.3653(3) 0.5980(3) 0.0280(11) Uani 1 1 d . . .
C67 C -0.0635(4) 0.3828(3) 0.6677(3) 0.0341(13) Uani 1 1 d . B .
H67 H -0.0634 0.4333 0.6813 0.041 Uiso 1 1 calc R . .
C68 C -0.0544(4) 0.3124(3) 0.7165(3) 0.0269(11) Uani 1 1 d . . .
C69 C -0.0413(4) 0.3020(3) 0.7912(3) 0.0327(12) Uani 1 1 d . B .
H69 H -0.0373 0.3478 0.8128 0.039 Uiso 1 1 calc R . .
C70 C -0.0333(4) 0.2332(3) 0.8390(3) 0.0279(11) Uani 1 1 d . . .
C71 C -0.0253(4) 0.2224(3) 0.9176(3) 0.0323(12) Uani 1 1 d . B .
C72 C -0.0249(4) 0.1448(3) 0.9415(3) 0.0300(12) Uani 1 1 d . . .
C73 C -0.0306(4) 0.1090(3) 0.8764(3) 0.0267(11) Uani 1 1 d . A .
H73 H -0.0306 0.0547 0.8765 0.032 Uiso 1 1 calc R . .
C74 C 0.336(4) 0.3318(19) 0.018(3) 0.062(6) Uani 0.65(3) 1 d PDU B 1
H74A H 0.2884 0.3407 -0.0176 0.075 Uiso 0.65(3) 1 calc PR B 1
H74B H 0.3669 0.2780 0.0154 0.075 Uiso 0.65(3) 1 calc PR B 1
C75 C 0.4161(17) 0.3850(12) -0.0119(11) 0.107(6) Uani 0.65(3) 1 d PDU B 1
H75A H 0.4443 0.3803 -0.0667 0.160 Uiso 0.65(3) 1 calc PR B 1
H75B H 0.4693 0.3717 0.0175 0.160 Uiso 0.65(3) 1 calc PR B 1
H75C H 0.3879 0.4384 -0.0060 0.160 Uiso 0.65(3) 1 calc PR B 1
C76 C 0.1099(5) 0.4011(4) 0.0698(4) 0.0568(18) Uani 1 1 d . . .
H76A H 0.0404 0.3919 0.0978 0.068 Uiso 1 1 calc R B .
H76B H 0.1245 0.3750 0.0224 0.068 Uiso 1 1 calc R . .
C77 C 0.1174(6) 0.4883(4) 0.0472(4) 0.074(2) Uani 1 1 d . B .
H77A H 0.0945 0.5152 0.0934 0.111 Uiso 1 1 calc R . .
H77B H 0.0751 0.5076 0.0099 0.111 Uiso 1 1 calc R . .
H77C H 0.1874 0.4981 0.0238 0.111 Uiso 1 1 calc R . .
C78 C -0.0200(5) 0.2854(3) 0.9662(3) 0.0466(15) Uani 1 1 d . . .
H78A H 0.0331 0.2690 0.9959 0.056 Uiso 1 1 calc R B .
H78B H -0.0008 0.3330 0.9314 0.056 Uiso 1 1 calc R . .
C79 C -0.1182(5) 0.3038(3) 1.0217(3) 0.0511(16) Uani 1 1 d . B .
H79A H -0.1704 0.3227 0.9926 0.077 Uiso 1 1 calc R . .
H79B H -0.1097 0.3436 1.0526 0.077 Uiso 1 1 calc R . .
H79C H -0.1380 0.2568 1.0561 0.077 Uiso 1 1 calc R . .
C80 C -0.0236(4) 0.1021(3) 1.0203(3) 0.0367(13) Uani 1 1 d . B .
H80A H -0.0015 0.1362 1.0519 0.044 Uiso 1 1 calc R . .
H80B H 0.0256 0.0561 1.0153 0.044 Uiso 1 1 calc R . .
C81 C -0.1264(4) 0.0764(4) 1.0615(3) 0.0462(15) Uani 1 1 d . . .
H81A H -0.1743 0.1220 1.0697 0.069 Uiso 1 1 calc R B .
H81B H -0.1217 0.0468 1.1115 0.069 Uiso 1 1 calc R . .
H81C H -0.1494 0.0439 1.0297 0.069 Uiso 1 1 calc R . .
C82 C 0.2344(6) 0.1558(5) 0.8516(5) 0.079(2) Uani 1 1 d . . .
H82A H 0.1604 0.1573 0.8690 0.094 Uiso 1 1 calc R . .
H82B H 0.2526 0.1364 0.8004 0.094 Uiso 1 1 calc R . .
C84 C 0.1820(8) 0.4253(6) 0.7402(8) 0.138(4) Uani 0.610(9) 1 d P C 1
H84A H 0.1664 0.4594 0.6945 0.165 Uiso 0.610(9) 1 calc PR C 1
H84B H 0.1649 0.3723 0.7382 0.165 Uiso 0.610(9) 1 calc PR C 1
N1 N 0.2977(3) 0.4448(2) 0.3081(2) 0.0233(9) Uani 1 1 d . A .
N2 N 0.2998(3) 0.3282(2) 0.4327(2) 0.0212(9) Uani 1 1 d . A .
N3 N 0.0956(3) 0.1356(2) 0.6857(2) 0.0210(9) Uani 1 1 d . A .
N4 N -0.0516(3) 0.0309(2) 0.74819(19) 0.0209(9) Uani 1 1 d . A .
N5 N 0.4117(3) 0.3054(2) 0.2938(2) 0.0237(9) Uani 1 1 d . A .
N6 N 0.2328(3) 0.2317(2) 0.3510(2) 0.0192(8) Uani 1 1 d . A .
N7 N -0.0563(3) 0.11913(19) 0.6129(2) 0.0170(8) Uani 1 1 d . A .
N8 N -0.1942(3) 0.1526(2) 0.7495(2) 0.0214(9) Uani 1 1 d . A .
N9 N 0.2499(3) 0.3387(2) 0.2273(2) 0.0260(9) Uani 1 1 d . A .
N10 N 0.1327(3) 0.37233(19) 0.3720(2) 0.0212(9) Uani 1 1 d . A .
N11 N -0.0575(3) 0.2512(2) 0.6753(2) 0.0250(9) Uani 1 1 d . A .
N12 N -0.0360(3) 0.1611(2) 0.8151(2) 0.0238(9) Uani 1 1 d . A .
Co1 Co 0.27073(5) 0.33679(3) 0.33125(3) 0.02036(19) Uani 1 1 d . . .
Co2 Co -0.04964(4) 0.14175(3) 0.71433(3) 0.01868(18) Uani 1 1 d . . .
Cl1 Cl 0.2698(2) 0.24821(15) 0.84141(17) 0.1123(8) Uani 1 1 d . . .
Cl2 Cl 0.2871(3) 0.0939(2) 0.9142(3) 0.201(2) Uani 1 1 d . . .
C83 C 0.4137(8) 0.6789(6) 0.5657(5) 0.074(3) Uani 0.835(3) 1 d PU D 1
H83A H 0.4727 0.6852 0.5223 0.089 Uiso 0.835(3) 1 calc PR D 1
H83B H 0.4287 0.6979 0.6111 0.089 Uiso 0.835(3) 1 calc PR D 1
Cl3 Cl 0.3934(3) 0.5823(2) 0.5874(2) 0.1202(12) Uani 0.835(3) 1 d P D 1
Cl4 Cl 0.3100(3) 0.7334(3) 0.5404(3) 0.167(2) Uani 0.835(3) 1 d P D 1
Cl5 Cl 0.1161(3) 0.46124(18) 0.8274(2) 0.1435(12) Uani 0.610(9) 1 d P C 1
Cl6A Cl 0.3104(5) 0.4255(4) 0.7440(4) 0.151(3) Uani 0.610(9) 1 d P C 1
C75B C 0.370(4) 0.384(2) -0.0395(19) 0.107(6) Uani 0.35(3) 1 d PDU B 2
H75D H 0.4145 0.3675 -0.0866 0.160 Uiso 0.35(3) 1 calc PR B 2
H75E H 0.4061 0.4166 -0.0161 0.160 Uiso 0.35(3) 1 calc PR B 2
H75F H 0.3103 0.4143 -0.0526 0.160 Uiso 0.35(3) 1 calc PR B 2
C74B C 0.340(7) 0.316(4) 0.016(5) 0.062(6) Uani 0.35(3) 1 d PDU B 2
H74C H 0.4011 0.2820 0.0237 0.075 Uiso 0.35(3) 1 calc PR B 2
H74D H 0.2989 0.2856 -0.0063 0.075 Uiso 0.35(3) 1 calc PR B 2
C84B C 0.1820(8) 0.4253(6) 0.7402(8) 0.138(4) Uani 0.390(9) 1 d P C 2
H84C H 0.1343 0.4190 0.7078 0.165 Uiso 0.390(9) 1 calc PR C 2
H84D H 0.2182 0.3743 0.7517 0.165 Uiso 0.390(9) 1 calc PR C 2
Cl5B Cl 0.1161(3) 0.46124(18) 0.8274(2) 0.1435(12) Uani 0.390(9) 1 d P C 2
Cl6B Cl 0.2687(6) 0.4933(6) 0.6907(7) 0.153(5) Uani 0.390(9) 1 d P C 2
Cl4B Cl 0.4029(14) 0.8337(9) 0.5376(10) 0.1202(12) Uani 0.165(3) 1 d PD D 2
Cl3B Cl 0.3244(17) 0.6863(9) 0.5728(14) 0.167(2) Uani 0.165(3) 1 d PD D 2
C83B C 0.429(2) 0.7360(13) 0.567(2) 0.076(12) Uani 0.165(3) 1 d PDU D 2
H83C H 0.4479 0.7296 0.6180 0.091 Uiso 0.165(3) 1 calc PR D 2
H83D H 0.4871 0.7145 0.5294 0.091 Uiso 0.165(3) 1 calc PR D 2
C20B C 0.313(3) 0.641(2) 0.194(2) 0.029(4) Uani 0.45(4) 1 d PD A 2
H20C H 0.3759 0.6664 0.1853 0.035 Uiso 0.45(4) 1 calc PR A 2
H20D H 0.2562 0.6763 0.2173 0.035 Uiso 0.45(4) 1 calc PR A 2
C21B C 0.297(2) 0.6195(16) 0.1187(17) 0.046(6) Uani 0.45(4) 1 d PDU A 2
H21D H 0.2955 0.6662 0.0815 0.070 Uiso 0.45(4) 1 calc PR A 2
H21E H 0.2327 0.5964 0.1281 0.070 Uiso 0.45(4) 1 calc PR A 2
H21F H 0.3518 0.5823 0.0979 0.070 Uiso 0.45(4) 1 calc PR A 2

loop_
_atom_site_aniso_label
_atom_site_aniso_U_11
_atom_site_aniso_U_22
_atom_site_aniso_U_33
_atom_site_aniso_U_23
_atom_site_aniso_U_13
_atom_site_aniso_U_12
C1 0.033(3) 0.023(3) 0.039(3) 0.005(2) -0.006(2) -0.006(2)
C2 0.026(3) 0.019(3) 0.050(4) 0.007(2) 0.000(3) -0.004(2)
C3 0.022(3) 0.020(3) 0.050(4) -0.004(2) 0.004(2) -0.006(2)
C4 0.022(3) 0.018(2) 0.034(3) -0.007(2) 0.003(2) -0.006(2)
C5 0.033(3) 0.026(3) 0.038(3) -0.011(2) 0.000(2) -0.012(2)
C6 0.023(3) 0.028(3) 0.024(3) -0.007(2) 0.001(2) -0.009(2)
C7 0.031(3) 0.042(3) 0.023(3) -0.008(2) -0.006(2) -0.014(2)
C8 0.017(2) 0.042(3) 0.023(3) 0.003(2) -0.005(2) -0.008(2)
C9 0.023(3) 0.022(3) 0.025(3) 0.003(2) -0.004(2) -0.004(2)
C10 0.028(3) 0.052(3) 0.026(3) 0.007(2) -0.011(2) -0.017(2)
C11 0.029(3) 0.028(3) 0.016(2) -0.001(2) -0.007(2) -0.008(2)
C12 0.027(3) 0.041(3) 0.013(2) 0.001(2) -0.007(2) -0.012(2)
C13 0.028(3) 0.041(3) 0.025(3) 0.004(2) -0.010(2) -0.006(2)
C14 0.022(3) 0.032(3) 0.019(2) -0.001(2) -0.008(2) -0.001(2)
C15 0.028(3) 0.029(3) 0.018(2) -0.002(2) -0.012(2) 0.003(2)
C16 0.026(3) 0.020(2) 0.017(2) -0.0025(19) -0.010(2) -0.002(2)
C17 0.035(3) 0.022(2) 0.016(2) -0.002(2) -0.013(2) -0.001(2)
C18 0.031(3) 0.025(3) 0.015(2) -0.002(2) -0.005(2) -0.008(2)
C19 0.027(3) 0.019(2) 0.015(2) -0.0023(19) -0.006(2) -0.006(2)
C20 0.024(11) 0.011(9) 0.042(12) 0.001(6) 0.006(9) 0.006(7)
C21 0.086(17) 0.075(16) 0.062(14) 0.023(10) -0.026(12) -0.036(13)
C22 0.062(4) 0.025(3) 0.064(4) -0.005(3) -0.015(3) -0.015(3)
C23 0.082(6) 0.058(4) 0.101(6) 0.005(4) -0.040(5) -0.041(4)
C24 0.036(3) 0.033(3) 0.030(3) 0.001(2) -0.012(2) -0.003(2)
C25 0.083(5) 0.040(3) 0.053(4) -0.017(3) -0.033(4) 0.032(3)
C26 0.043(3) 0.019(2) 0.034(3) 0.004(2) -0.009(3) -0.011(2)
C27 0.049(4) 0.044(4) 0.066(4) -0.006(3) 0.017(3) -0.018(3)
C28 0.035(3) 0.024(3) 0.032(3) -0.002(2) -0.001(2) -0.011(2)
C29 0.025(3) 0.039(3) 0.031(3) 0.000(2) -0.001(2) -0.008(2)
C30 0.027(3) 0.034(3) 0.041(3) -0.002(2) -0.003(2) -0.005(2)
C31 0.028(3) 0.020(3) 0.031(3) -0.002(2) -0.001(2) -0.003(2)
C32 0.032(3) 0.020(3) 0.039(3) -0.008(2) -0.002(2) 0.000(2)
C33 0.033(3) 0.014(2) 0.027(3) -0.002(2) -0.002(2) -0.002(2)
C34 0.031(3) 0.016(2) 0.030(3) -0.003(2) -0.002(2) -0.001(2)
C35 0.033(3) 0.017(2) 0.012(2) -0.0003(18) -0.007(2) -0.006(2)
C36 0.029(3) 0.017(2) 0.018(2) -0.0015(19) -0.002(2) -0.004(2)
C37 0.031(3) 0.016(2) 0.017(2) -0.0021(19) -0.006(2) -0.007(2)
C38 0.017(2) 0.016(2) 0.022(2) 0.0008(19) -0.004(2) -0.0040(18)
C39 0.022(2) 0.012(2) 0.019(2) 0.0026(18) -0.0062(19) -0.0072(18)
C40 0.030(3) 0.019(2) 0.018(2) 0.0013(19) -0.010(2) -0.007(2)
C41 0.022(3) 0.016(2) 0.021(2) 0.0007(19) -0.006(2) -0.0027(19)
C42 0.022(3) 0.021(2) 0.032(3) -0.001(2) -0.011(2) -0.004(2)
C43 0.018(2) 0.019(2) 0.027(3) -0.004(2) -0.005(2) 0.0006(19)
C44 0.027(3) 0.020(2) 0.032(3) -0.002(2) -0.001(2) -0.003(2)
C45 0.026(3) 0.020(2) 0.030(3) -0.002(2) 0.003(2) -0.006(2)
C46 0.028(3) 0.020(2) 0.024(3) -0.006(2) 0.001(2) -0.005(2)
C47 0.033(3) 0.047(4) 0.059(4) -0.005(3) 0.006(3) -0.016(3)
C48 0.061(5) 0.074(5) 0.106(7) 0.033(5) 0.026(5) -0.025(4)
C49 0.026(3) 0.042(4) 0.101(6) -0.012(4) 0.010(3) -0.002(3)
C50 0.061(5) 0.092(6) 0.117(7) -0.074(6) 0.016(5) -0.002(4)
C51 0.024(3) 0.041(3) 0.039(3) -0.002(3) -0.004(2) 0.002(2)
C52 0.042(4) 0.059(4) 0.101(6) -0.007(4) -0.034(4) -0.015(3)
C53 0.030(3) 0.041(3) 0.038(3) -0.011(3) 0.007(2) -0.005(2)
C54 0.078(5) 0.064(4) 0.046(4) 0.000(3) 0.021(4) -0.017(4)
C55 0.051(3) 0.023(3) 0.024(3) 0.000(2) -0.003(3) -0.010(2)
C56 0.068(4) 0.036(3) 0.024(3) 0.001(2) -0.008(3) -0.020(3)
C57 0.058(4) 0.038(3) 0.025(3) 0.009(2) -0.016(3) -0.028(3)
C58 0.039(3) 0.025(3) 0.028(3) 0.004(2) -0.010(2) -0.013(2)
C59 0.038(3) 0.033(3) 0.036(3) 0.009(2) -0.018(3) -0.014(2)
C60 0.030(3) 0.017(2) 0.034(3) 0.006(2) -0.009(2) -0.006(2)
C61 0.021(3) 0.030(3) 0.048(3) 0.008(2) -0.010(2) -0.004(2)
C62 0.025(3) 0.012(2) 0.038(3) 0.003(2) 0.003(2) -0.0046(19)
C63 0.025(3) 0.014(2) 0.034(3) -0.004(2) -0.006(2) -0.006(2)
C64 0.026(3) 0.017(2) 0.045(3) -0.002(2) 0.001(2) -0.002(2)
C65 0.024(3) 0.027(3) 0.023(3) -0.005(2) -0.001(2) -0.004(2)
C66 0.024(3) 0.021(3) 0.032(3) -0.004(2) 0.011(2) -0.004(2)
C67 0.036(3) 0.023(3) 0.040(3) -0.011(2) 0.005(2) -0.009(2)
C68 0.030(3) 0.021(3) 0.029(3) -0.012(2) 0.004(2) -0.010(2)
C69 0.039(3) 0.027(3) 0.032(3) -0.016(2) 0.006(2) -0.016(2)
C70 0.030(3) 0.032(3) 0.022(3) -0.013(2) 0.005(2) -0.012(2)
C71 0.034(3) 0.041(3) 0.023(3) -0.015(2) 0.004(2) -0.016(2)
C72 0.027(3) 0.047(3) 0.017(3) -0.008(2) -0.002(2) -0.009(2)
C73 0.028(3) 0.032(3) 0.021(3) -0.005(2) -0.003(2) -0.007(2)
C74 0.096(7) 0.062(15) 0.026(4) -0.008(10) -0.004(4) -0.011(10)
C75 0.125(18) 0.146(10) 0.037(10) -0.011(9) 0.027(8) -0.052(13)
C76 0.069(5) 0.074(5) 0.037(4) 0.008(3) -0.026(3) -0.035(4)
C77 0.074(5) 0.072(5) 0.084(6) 0.033(4) -0.051(4) -0.022(4)
C78 0.062(4) 0.055(4) 0.030(3) -0.020(3) -0.008(3) -0.019(3)
C79 0.071(4) 0.048(4) 0.035(3) -0.023(3) -0.006(3) 0.002(3)
C80 0.042(3) 0.054(3) 0.019(3) -0.013(2) -0.008(2) -0.008(3)
C81 0.047(4) 0.067(4) 0.023(3) -0.008(3) -0.002(3) -0.007(3)
C82 0.053(5) 0.118(7) 0.079(5) -0.043(5) -0.028(4) 0.004(4)
C84 0.102(9) 0.102(8) 0.189(13) 0.018(8) -0.008(8) -0.013(7)
N1 0.021(2) 0.025(2) 0.022(2) -0.0002(18) -0.0019(17) -0.0012(17)
N2 0.019(2) 0.021(2) 0.022(2) -0.0047(17) 0.0021(16) -0.0042(16)
N3 0.021(2) 0.027(2) 0.016(2) -0.0023(17) -0.0044(16) -0.0093(18)
N4 0.025(2) 0.030(2) 0.0095(19) -0.0014(16) -0.0043(16) -0.0100(18)
N5 0.025(2) 0.021(2) 0.024(2) 0.0002(17) -0.0012(17) -0.0065(17)
N6 0.020(2) 0.022(2) 0.0139(19) 0.0013(16) -0.0038(16) 0.0002(17)
N7 0.017(2) 0.0158(19) 0.019(2) -0.0019(15) -0.0054(16) -0.0034(15)
N8 0.023(2) 0.0180(19) 0.022(2) -0.0049(16) 0.0003(17) -0.0034(16)
N9 0.035(2) 0.020(2) 0.022(2) 0.0014(17) -0.0032(19) -0.0093(18)
N10 0.025(2) 0.0132(19) 0.024(2) 0.0022(16) -0.0045(18) -0.0027(16)
N11 0.025(2) 0.025(2) 0.025(2) -0.0077(18) 0.0023(18) -0.0089(17)
N12 0.024(2) 0.028(2) 0.021(2) -0.0075(18) -0.0017(17) -0.0107(17)
Co1 0.0242(4) 0.0156(3) 0.0204(4) -0.0003(3) -0.0028(3) -0.0044(3)
Co2 0.0216(4) 0.0192(3) 0.0162(3) -0.0044(3) -0.0021(3) -0.0067(3)
Cl1 0.118(2) 0.1036(18) 0.128(2) -0.0350(16) -0.0431(17) -0.0041(15)
Cl2 0.175(4) 0.199(4) 0.246(5) 0.115(3) -0.124(3) -0.109(3)
C83 0.069(6) 0.092(8) 0.057(6) -0.012(6) -0.020(5) 0.027(6)
Cl3 0.140(3) 0.125(3) 0.115(2) -0.0135(19) -0.056(2) -0.035(2)
Cl4 0.170(4) 0.182(4) 0.158(4) -0.068(3) -0.083(3) 0.105(3)
Cl5 0.131(3) 0.121(2) 0.160(3) -0.010(2) -0.001(2) -0.0001(19)
Cl6A 0.112(5) 0.172(6) 0.155(6) -0.057(5) 0.031(4) -0.020(4)
C75B 0.125(18) 0.146(10) 0.037(10) -0.011(9) 0.027(8) -0.052(13)
C74B 0.096(7) 0.062(15) 0.026(4) -0.008(10) -0.004(4) -0.011(10)
C84B 0.102(9) 0.102(8) 0.189(13) 0.018(8) -0.008(8) -0.013(7)
Cl5B 0.131(3) 0.121(2) 0.160(3) -0.010(2) -0.001(2) -0.0001(19)
Cl6B 0.115(6) 0.169(10) 0.210(10) -0.113(8) -0.081(7) 0.049(6)
Cl4B 0.140(3) 0.125(3) 0.115(2) -0.0135(19) -0.056(2) -0.035(2)
Cl3B 0.170(4) 0.182(4) 0.158(4) -0.068(3) -0.083(3) 0.105(3)
C83B 0.09(3) 0.10(3) 0.05(2) -0.04(2) -0.033(19) 0.00(2)
C20B 0.024(11) 0.011(9) 0.042(12) 0.001(6) 0.006(9) 0.006(7)
C21B 0.060(15) 0.028(10) 0.051(15) 0.034(9) -0.028(11) -0.017(10)

loop_
_atom_type_symbol
_atom_type_description
_atom_type_scat_dispersion_real
_atom_type_scat_dispersion_imag
_atom_type_scat_source
C C 0.0033 0.0016 'International Tables Vol C Tables 4.2.6.8 and 6.1.1.4'
H H 0.0000 0.0000 'International Tables Vol C Tables 4.2.6.8 and 6.1.1.4'
N N 0.0061 0.0033 'International Tables Vol C Tables 4.2.6.8 and 6.1.1.4'
Co Co 0.3494 0.9721 'International Tables Vol C Tables 4.2.6.8 and 6.1.1.4'
Cl Cl 0.1484 0.1585 'International Tables Vol C Tables 4.2.6.8 and 6.1.1.4'

loop_
_geom_angle_atom_site_label_1
_geom_angle_atom_site_label_2
_geom_angle_atom_site_label_3
_geom_angle
_geom_angle_site_symmetry_1
_geom_angle_site_symmetry_3
_geom_angle_publ_flag
N1 C1 C2 112.7(5) . . ?
N1 C1 H1 123.6 . . ?
C2 C1 H1 123.6 . . ?
C3 C2 C1 105.8(4) . . ?
C3 C2 C20B 119.4(13) . . ?
C1 C2 C20B 133.7(14) . . ?
C3 C2 C20 131.0(11) . . ?
C1 C2 C20 123.0(11) . . ?
C20B C2 C20 17.3(12) . . ?
C2 C3 C4 106.9(4) . . ?
C2 C3 C22 126.4(5) . . ?
C4 C3 C22 126.6(5) . . ?
C5 C4 N1 122.2(4) . . ?
C5 C4 C3 128.5(4) . . ?
N1 C4 C3 109.1(4) . . ?
C4 C5 C6 128.2(4) . . ?
C4 C5 H5 115.9 . . ?
C6 C5 H5 115.9 . . ?
C5 C6 C7 128.7(4) . . ?
C5 C6 N2 122.9(4) . . ?
C7 C6 N2 108.3(4) . . ?
C8 C7 C6 108.4(4) . . ?
C8 C7 H7 125.8 . . ?
C6 C7 H7 125.8 . . ?
C7 C8 C9 104.7(4) . . ?
C7 C8 C10 128.9(4) . . ?
C9 C8 C10 126.4(4) . . ?
N2 C9 C8 112.3(4) . . ?
N2 C9 H9 123.8 . . ?
C8 C9 H9 123.8 . . ?
C8 C10 C12 113.5(4) . . ?
C8 C10 H10A 108.9 . . ?
C12 C10 H10A 108.9 . . ?
C8 C10 H10B 108.9 . . ?
C12 C10 H10B 108.9 . . ?
H10A C10 H10B 107.7 . . ?
N3 C11 C12 111.6(4) . . ?
N3 C11 H11 124.2 . . ?
C12 C11 H11 124.2 . . ?
C13 C12 C11 105.9(4) . . ?
C13 C12 C10 128.7(5) . . ?
C11 C12 C10 125.3(5) . . ?
C12 C13 C14 107.2(4) . . ?
C12 C13 H13 126.4 . . ?
C14 C13 H13 126.4 . . ?
N3 C14 C15 123.6(4) . . ?
N3 C14 C13 109.0(4) . . ?
C15 C14 C13 127.4(4) . . ?
C16 C15 C14 128.0(4) . . ?
C16 C15 H15 116.0 . . ?
C14 C15 H15 116.0 . . ?
C15 C16 N4 122.2(4) . . ?
C15 C16 C17 129.0(4) . . ?
N4 C16 C17 108.8(4) . . ?
C18 C17 C16 107.1(4) . . ?
C18 C17 C24 126.8(4) . . ?
C16 C17 C24 126.1(4) . . ?
C17 C18 C19 105.4(4) . . ?
C17 C18 C26 128.6(4) . . ?
C19 C18 C26 126.0(4) . . ?
N4 C19 C18 113.6(4) . . ?
N4 C19 H19 123.2 . . ?
C18 C19 H19 123.2 . . ?
C21 C20 C2 119(2) . . ?
C21 C20 H20A 107.6 . . ?
C2 C20 H20A 107.6 . . ?
C21 C20 H20B 107.6 . . ?
C2 C20 H20B 107.6 . . ?
H20A C20 H20B 107.1 . . ?
C20 C21 H21A 109.5 . . ?
C20 C21 H21B 109.5 . . ?
H21A C21 H21B 109.5 . . ?
C20 C21 H21C 109.5 . . ?
H21A C21 H21C 109.5 . . ?
H21B C21 H21C 109.5 . . ?
C3 C22 C23 111.6(5) . . ?
C3 C22 H22A 109.3 . . ?
C23 C22 H22A 109.3 . . ?
C3 C22 H22B 109.3 . . ?
C23 C22 H22B 109.3 . . ?
H22A C22 H22B 108.0 . . ?
C17 C24 C25 114.2(4) . . ?
C17 C24 H24A 108.7 . . ?
C25 C24 H24A 108.7 . . ?
C17 C24 H24B 108.7 . . ?
C25 C24 H24B 108.7 . . ?
H24A C24 H24B 107.6 . . ?
C24 C25 H25A 109.5 . . ?
C24 C25 H25B 109.5 . . ?
H25A C25 H25B 109.5 . . ?
C24 C25 H25C 109.5 . . ?
H25A C25 H25C 109.5 . . ?
H25B C25 H25C 109.5 . . ?
C18 C26 C27 114.0(4) . . ?
C18 C26 H26A 108.7 . . ?
C27 C26 H26A 108.7 . . ?
C18 C26 H26B 108.7 . . ?
C27 C26 H26B 108.7 . . ?
H26A C26 H26B 107.6 . . ?
C26 C27 H27A 109.5 . . ?
C26 C27 H27B 109.5 . . ?
H27A C27 H27B 109.5 . . ?
C26 C27 H27C 109.5 . . ?
H27A C27 H27C 109.5 . . ?
H27B C27 H27C 109.5 . . ?
N5 C28 C29 111.7(4) . . ?
N5 C28 H28 124.1 . . ?
C29 C28 H28 124.1 . . ?
C30 C29 C28 105.9(4) . . ?
C30 C29 C47 129.2(5) . . ?
C28 C29 C47 124.8(5) . . ?
C29 C30 C31 106.8(4) . . ?
C29 C30 C49 128.2(5) . . ?
C31 C30 C49 124.7(5) . . ?
N5 C31 C32 123.2(4) . . ?
N5 C31 C30 109.2(4) . . ?
C32 C31 C30 127.6(4) . . ?
C33 C32 C31 127.7(4) . . ?
C33 C32 H32 116.1 . . ?
C31 C32 H32 116.1 . . ?
C32 C33 N6 123.4(4) . . ?
C32 C33 C34 128.3(4) . . ?
N6 C33 C34 108.3(4) . . ?
C35 C34 C33 107.8(4) . . ?
C35 C34 H34 126.1 . . ?
C33 C34 H34 126.1 . . ?
C34 C35 C36 105.7(4) . . ?
C34 C35 C37 128.6(4) . . ?
C36 C35 C37 125.7(4) . . ?
N6 C36 C35 112.1(4) . . ?
N6 C36 H36 123.9 . . ?
C35 C36 H36 123.9 . . ?
C39 C37 C35 114.5(3) . . ?
C39 C37 H37A 108.6 . . ?
C35 C37 H37A 108.6 . . ?
C39 C37 H37B 108.6 . . ?
C35 C37 H37B 108.6 . . ?
H37A C37 H37B 107.6 . . ?
N7 C38 C39 112.6(4) . . ?
N7 C38 H38 123.7 . . ?
C39 C38 H38 123.7 . . ?
C40 C39 C38 105.3(4) . . ?
C40 C39 C37 128.3(4) . . ?
C38 C39 C37 126.2(4) . . ?
C39 C40 C41 107.8(4) . . ?
C39 C40 H40 126.1 . . ?
C41 C40 H40 126.1 . . ?
C42 C41 N7 123.8(4) . . ?
C42 C41 C40 128.2(4) . . ?
N7 C41 C40 108.0(4) . . ?
C43 C42 C41 128.1(4) . . ?
C43 C42 H42 115.9 . . ?
C41 C42 H42 115.9 . . ?
C42 C43 N8 122.3(4) . . ?
C42 C43 C44 128.6(4) . . ?
N8 C43 C44 109.1(4) . . ?
C45 C44 C43 107.0(4) . . ?
C45 C44 C51 128.0(5) . . ?
C43 C44 C51 125.0(4) . . ?
C44 C45 C46 106.2(4) . . ?
C44 C45 C53 129.3(5) . . ?
C46 C45 C53 124.5(5) . . ?
N8 C46 C45 112.5(4) . . ?
N8 C46 H46 123.8 . . ?
C45 C46 H46 123.8 . . ?
C29 C47 C48 113.6(5) . . ?
C29 C47 H47A 108.8 . . ?
C48 C47 H47A 108.8 . . ?
C29 C47 H47B 108.8 . . ?
C48 C47 H47B 108.8 . . ?
H47A C47 H47B 107.7 . . ?
C47 C48 H48A 109.5 . . ?
C47 C48 H48B 109.5 . . ?
H48A C48 H48B 109.5 . . ?
C47 C48 H48C 109.5 . . ?
H48A C48 H48C 109.5 . . ?
H48B C48 H48C 109.5 . . ?
C50 C49 C30 112.1(6) . . ?
C50 C49 H49A 109.2 . . ?
C30 C49 H49A 109.2 . . ?
C50 C49 H49B 109.2 . . ?
C30 C49 H49B 109.2 . . ?
H49A C49 H49B 107.9 . . ?
C49 C50 H50A 109.5 . . ?
C49 C50 H50B 109.5 . . ?
H50A C50 H50B 109.5 . . ?
C49 C50 H50C 109.5 . . ?
H50A C50 H50C 109.5 . . ?
H50B C50 H50C 109.5 . . ?
C44 C51 C52 112.3(4) . . ?
C44 C51 H51A 109.1 . . ?
C52 C51 H51A 109.1 . . ?
C44 C51 H51B 109.1 . . ?
C52 C51 H51B 109.1 . . ?
H51A C51 H51B 107.9 . . ?
C51 C52 H52A 109.5 . . ?
C51 C52 H52B 109.5 . . ?
H52A C52 H52B 109.5 . . ?
C51 C52 H52C 109.5 . . ?
H52A C52 H52C 109.5 . . ?
H52B C52 H52C 109.5 . . ?
C54 C53 C45 113.3(4) . . ?
C54 C53 H53A 108.9 . . ?
C45 C53 H53A 108.9 . . ?
C54 C53 H53B 108.9 . . ?
C45 C53 H53B 108.9 . . ?
H53A C53 H53B 107.7 . . ?
C53 C54 H54A 109.5 . . ?
C53 C54 H54B 109.5 . . ?
H54A C54 H54B 109.5 . . ?
C53 C54 H54C 109.5 . . ?
H54A C54 H54C 109.5 . . ?
H54B C54 H54C 109.5 . . ?
N9 C55 C56 112.3(5) . . ?
N9 C55 H55 123.9 . . ?
C56 C55 H55 123.9 . . ?
C57 C56 C55 106.3(5) . . ?
C57 C56 C74 128(2) . . ?
C55 C56 C74 125(2) . . ?
C57 C56 C74B 131(4) . . ?
C55 C56 C74B 122(4) . . ?
C74 C56 C74B 10(3) . . ?
C56 C57 C58 106.8(5) . . ?
C56 C57 C76 127.8(5) . . ?
C58 C57 C76 125.1(6) . . ?
C59 C58 N9 122.4(4) . . ?
C59 C58 C57 128.8(5) . . ?
N9 C58 C57 108.8(5) . . ?
C60 C59 C58 129.1(5) . . ?
C60 C59 H59 115.4 . . ?
C58 C59 H59 115.4 . . ?
C59 C60 N10 123.1(5) . . ?
C59 C60 C61 129.4(5) . . ?
N10 C60 C61 107.4(4) . . ?
C62 C61 C60 108.6(4) . . ?
C62 C61 H61 125.7 . . ?
C60 C61 H61 125.7 . . ?
C61 C62 C63 105.5(4) . . ?
C61 C62 C64 127.9(5) . . ?
C63 C62 C64 126.5(5) . . ?
N10 C63 C62 112.1(4) . . ?
N10 C63 H63 124.0 . . ?
C62 C63 H63 124.0 . . ?
C66 C64 C62 115.1(4) . . ?
C66 C64 H64A 108.5 . . ?
C62 C64 H64A 108.5 . . ?
C66 C64 H64B 108.5 . . ?
C62 C64 H64B 108.5 . . ?
H64A C64 H64B 107.5 . . ?
N11 C65 C66 112.6(4) . . ?
N11 C65 H65 123.7 . . ?
C66 C65 H65 123.7 . . ?
C67 C66 C65 105.1(4) . . ?
C67 C66 C64 129.5(4) . . ?
C65 C66 C64 125.4(4) . . ?
C66 C67 C68 107.9(4) . . ?
C66 C67 H67 126.1 . . ?
C68 C67 H67 126.1 . . ?
C69 C68 N11 123.1(4) . . ?
C69 C68 C67 128.2(4) . . ?
N11 C68 C67 108.6(4) . . ?
C68 C69 C70 128.1(4) . . ?
C68 C69 H69 116.0 . . ?
C70 C69 H69 116.0 . . ?
C69 C70 N12 122.7(4) . . ?
C69 C70 C71 128.3(4) . . ?
N12 C70 C71 108.9(4) . . ?
C72 C71 C70 107.1(4) . . ?
C72 C71 C78 126.6(5) . . ?
C70 C71 C78 126.3(5) . . ?
C71 C72 C73 106.3(4) . . ?
C71 C72 C80 129.3(4) . . ?
C73 C72 C80 124.3(5) . . ?
N12 C73 C72 111.5(4) . . ?
N12 C73 H73 124.3 . . ?
C72 C73 H73 124.3 . . ?
C56 C74 C75 116(3) . . ?
C56 C74 H74A 108.2 . . ?
C75 C74 H74A 108.2 . . ?
C56 C74 H74B 108.2 . . ?
C75 C74 H74B 108.2 . . ?
H74A C74 H74B 107.4 . . ?
C74 C75 H75A 109.5 . . ?
C74 C75 H75B 109.5 . . ?
H75A C75 H75B 109.5 . . ?
C74 C75 H75C 109.5 . . ?
H75A C75 H75C 109.5 . . ?
H75B C75 H75C 109.5 . . ?
C57 C76 C77 111.6(5) . . ?
C57 C76 H76A 109.3 . . ?
C77 C76 H76A 109.3 . . ?
C57 C76 H76B 109.3 . . ?
C77 C76 H76B 109.3 . . ?
H76A C76 H76B 108.0 . . ?
C76 C77 H77A 109.5 . . ?
C76 C77 H77B 109.5 . . ?
H77A C77 H77B 109.5 . . ?
C76 C77 H77C 109.5 . . ?
H77A C77 H77C 109.5 . . ?
H77B C77 H77C 109.5 . . ?
C79 C78 C71 113.1(5) . . ?
C79 C78 H78A 109.0 . . ?
C71 C78 H78A 109.0 . . ?
C79 C78 H78B 109.0 . . ?
C71 C78 H78B 109.0 . . ?
H78A C78 H78B 107.8 . . ?
C78 C79 H79A 109.5 . . ?
C78 C79 H79B 109.5 . . ?
H79A C79 H79B 109.5 . . ?
C78 C79 H79C 109.5 . . ?
H79A C79 H79C 109.5 . . ?
H79B C79 H79C 109.5 . . ?
C72 C80 C81 112.0(4) . . ?
C72 C80 H80A 109.2 . . ?
C81 C80 H80A 109.2 . . ?
C72 C80 H80B 109.2 . . ?
C81 C80 H80B 109.2 . . ?
H80A C80 H80B 107.9 . . ?
C80 C81 H81A 109.5 . . ?
C80 C81 H81B 109.5 . . ?
H81A C81 H81B 109.5 . . ?
C80 C81 H81C 109.5 . . ?
H81A C81 H81C 109.5 . . ?
H81B C81 H81C 109.5 . . ?
Cl2 C82 Cl1 113.8(4) . . ?
Cl2 C82 H82A 108.8 . . ?
Cl1 C82 H82A 108.8 . . ?
Cl2 C82 H82B 108.8 . . ?
Cl1 C82 H82B 108.8 . . ?
H82A C82 H82B 107.7 . . ?
Cl5 C84 Cl6A 103.5(7) . . ?
Cl5 C84 H84A 111.1 . . ?
Cl6A C84 H84A 111.1 . . ?
Cl5 C84 H84B 111.1 . . ?
Cl6A C84 H84B 111.1 . . ?
H84A C84 H84B 109.0 . . ?
C1 N1 C4 105.4(4) . . ?
C1 N1 Co1 127.8(3) . . ?
C4 N1 Co1 126.8(3) . . ?
C9 N2 C6 106.2(4) . . ?
C9 N2 Co1 127.4(3) . . ?
C6 N2 Co1 126.4(3) . . ?
C11 N3 C14 106.2(4) . . ?
C11 N3 Co2 127.0(3) . . ?
C14 N3 Co2 126.7(3) . . ?
C19 N4 C16 105.1(4) . . ?
C19 N4 Co2 128.4(3) . . ?
C16 N4 Co2 126.5(3) . . ?
C28 N5 C31 106.3(4) . . ?
C28 N5 Co1 127.2(3) . . ?
C31 N5 Co1 126.1(3) . . ?
C36 N6 C33 106.1(4) . . ?
C36 N6 Co1 127.9(3) . . ?
C33 N6 Co1 126.0(3) . . ?
C38 N7 C41 106.2(4) . . ?
C38 N7 Co2 128.0(3) . . ?
C41 N7 Co2 125.5(3) . . ?
C46 N8 C43 105.3(4) . . ?
C46 N8 Co2 128.1(3) . . ?
C43 N8 Co2 126.4(3) . . ?
C55 N9 C58 105.8(4) . . ?
C55 N9 Co1 127.9(4) . . ?
C58 N9 Co1 125.9(3) . . ?
C63 N10 C60 106.4(4) . . ?
C63 N10 Co1 128.1(3) . . ?
C60 N10 Co1 125.4(3) . . ?
C65 N11 C68 105.8(4) . . ?
C65 N11 Co2 127.9(3) . . ?
C68 N11 Co2 126.3(3) . . ?
C73 N12 C70 106.1(4) . . ?
C73 N12 Co2 127.2(3) . . ?
C70 N12 Co2 126.6(3) . . ?
N2 Co1 N10 90.47(15) . . ?
N2 Co1 N6 90.38(15) . . ?
N10 Co1 N6 89.04(15) . . ?
N2 Co1 N9 175.36(16) . . ?
N10 Co1 N9 93.56(16) . . ?
N6 Co1 N9 87.40(15) . . ?
N2 Co1 N1 93.05(15) . . ?
N10 Co1 N1 87.12(15) . . ?
N6 Co1 N1 174.87(15) . . ?
N9 Co1 N1 89.45(15) . . ?
N2 Co1 N5 87.15(15) . . ?
N10 Co1 N5 176.58(15) . . ?
N6 Co1 N5 93.43(15) . . ?
N9 Co1 N5 88.91(16) . . ?
N1 Co1 N5 90.55(15) . . ?
N12 Co2 N8 89.22(15) . . ?
N12 Co2 N3 86.53(15) . . ?
N8 Co2 N3 175.42(15) . . ?
N12 Co2 N7 176.90(16) . . ?
N8 Co2 N7 93.52(15) . . ?
N3 Co2 N7 90.77(15) . . ?
N12 Co2 N11 93.17(16) . . ?
N8 Co2 N11 87.72(15) . . ?
N3 Co2 N11 90.80(15) . . ?
N7 Co2 N11 88.39(15) . . ?
N12 Co2 N4 90.98(15) . . ?
N8 Co2 N4 88.88(15) . . ?
N3 Co2 N4 92.91(15) . . ?
N7 Co2 N4 87.63(14) . . ?
N11 Co2 N4 174.59(15) . . ?
Cl3 C83 Cl4 111.3(7) . . ?
Cl3 C83 H83A 109.4 . . ?
Cl4 C83 H83A 109.4 . . ?
Cl3 C83 H83B 109.4 . . ?
Cl4 C83 H83B 109.4 . . ?
H83A C83 H83B 108.0 . . ?
C74B C75B H75D 109.5 . . ?
C74B C75B H75E 109.5 . . ?
H75D C75B H75E 109.5 . . ?
C74B C75B H75F 109.5 . . ?
H75D C75B H75F 109.5 . . ?
H75E C75B H75F 109.5 . . ?
C75B C74B C56 112(5) . . ?
C75B C74B H74C 109.1 . . ?
C56 C74B H74C 109.1 . . ?
C75B C74B H74D 109.1 . . ?
C56 C74B H74D 109.1 . . ?
H74C C74B H74D 107.9 . . ?
Cl4B C83B Cl3B 109.6(11) . . ?
Cl4B C83B H83C 109.8 . . ?
Cl3B C83B H83C 109.8 . . ?
Cl4B C83B H83D 109.8 . . ?
Cl3B C83B H83D 109.7 . . ?
H83C C83B H83D 108.2 . . ?
C2 C20B C21B 106(3) . . ?
C2 C20B H20C 110.5 . . ?
C21B C20B H20C 110.5 . . ?
C2 C20B H20D 110.5 . . ?
C21B C20B H20D 110.5 . . ?
H20C C20B H20D 108.7 . . ?
C20B C21B H21D 109.5 . . ?
C20B C21B H21E 109.5 . . ?
H21D C21B H21E 109.5 . . ?
C20B C21B H21F 109.5 . . ?
H21D C21B H21F 109.5 . . ?
H21E C21B H21F 109.5 . . ?

loop_
_geom_bond_atom_site_label_1
_geom_bond_atom_site_label_2
_geom_bond_distance
_geom_bond_site_symmetry_2
_geom_bond_publ_flag
C1 N1 1.330(6) . ?
C1 C2 1.408(7) . ?
C1 H1 0.9500 . ?
C2 C3 1.372(7) . ?
C2 C20B 1.49(4) . ?
C2 C20 1.53(3) . ?
C3 C4 1.422(7) . ?
C3 C22 1.499(7) . ?
C4 C5 1.374(7) . ?
C4 N1 1.398(6) . ?
C5 C6 1.382(7) . ?
C5 H5 0.9500 . ?
C6 C7 1.389(7) . ?
C6 N2 1.398(6) . ?
C7 C8 1.385(7) . ?
C7 H7 0.9500 . ?
C8 C9 1.400(6) . ?
C8 C10 1.502(7) . ?
C9 N2 1.329(6) . ?
C9 H9 0.9500 . ?
C10 C12 1.515(7) . ?
C10 H10A 0.9900 . ?
C10 H10B 0.9900 . ?
C11 N3 1.334(6) . ?
C11 C12 1.404(7) . ?
C11 H11 0.9500 . ?
C12 C13 1.368(7) . ?
C13 C14 1.409(7) . ?
C13 H13 0.9500 . ?
C14 N3 1.380(6) . ?
C14 C15 1.394(6) . ?
C15 C16 1.363(6) . ?
C15 H15 0.9500 . ?
C16 N4 1.418(6) . ?
C16 C17 1.426(6) . ?
C17 C18 1.373(7) . ?
C17 C24 1.503(7) . ?
C18 C19 1.418(6) . ?
C18 C26 1.497(6) . ?
C19 N4 1.315(6) . ?
C19 H19 0.9500 . ?
C20 C21 1.516(13) . ?
C20 H20A 0.9900 . ?
C20 H20B 0.9900 . ?
C21 H21A 0.9800 . ?
C21 H21B 0.9800 . ?
C21 H21C 0.9800 . ?
C22 C23 1.521(9) . ?
C22 H22A 0.9900 . ?
C22 H22B 0.9900 . ?
C23 H23A 0.9800 . ?
C23 H23B 0.9800 . ?
C23 H23C 0.9800 . ?
C24 C25 1.515(7) . ?
C24 H24A 0.9900 . ?
C24 H24B 0.9900 . ?
C25 H25A 0.9800 . ?
C25 H25B 0.9800 . ?
C25 H25C 0.9800 . ?
C26 C27 1.512(8) . ?
C26 H26A 0.9900 . ?
C26 H26B 0.9900 . ?
C27 H27A 0.9800 . ?
C27 H27B 0.9800 . ?
C27 H27C 0.9800 . ?
C28 N5 1.325(6) . ?
C28 C29 1.408(7) . ?
C28 H28 0.9500 . ?
C29 C30 1.370(7) . ?
C29 C47 1.494(7) . ?
C30 C31 1.412(7) . ?
C30 C49 1.528(8) . ?
C31 N5 1.380(6) . ?
C31 C32 1.388(7) . ?
C32 C33 1.367(7) . ?
C32 H32 0.9500 . ?
C33 N6 1.394(6) . ?
C33 C34 1.423(6) . ?
C34 C35 1.359(7) . ?
C34 H34 0.9500 . ?
C35 C36 1.415(6) . ?
C35 C37 1.491(6) . ?
C36 N6 1.328(6) . ?
C36 H36 0.9500 . ?
C37 C39 1.491(6) . ?
C37 H37A 0.9900 . ?
C37 H37B 0.9900 . ?
C38 N7 1.331(5) . ?
C38 C39 1.401(6) . ?
C38 H38 0.9500 . ?
C39 C40 1.370(6) . ?
C40 C41 1.426(6) . ?
C40 H40 0.9500 . ?
C41 C42 1.375(6) . ?
C41 N7 1.388(5) . ?
C42 C43 1.371(6) . ?
C42 H42 0.9500 . ?
C43 N8 1.400(6) . ?
C43 C44 1.421(6) . ?
C44 C45 1.366(7) . ?
C44 C51 1.493(7) . ?
C45 C46 1.405(7) . ?
C45 C53 1.501(7) . ?
C46 N8 1.333(6) . ?
C46 H46 0.9500 . ?
C47 C48 1.495(9) . ?
C47 H47A 0.9900 . ?
C47 H47B 0.9900 . ?
C48 H48A 0.9800 . ?
C48 H48B 0.9800 . ?
C48 H48C 0.9800 . ?
C49 C50 1.512(10) . ?
C49 H49A 0.9900 . ?
C49 H49B 0.9900 . ?
C50 H50A 0.9800 . ?
C50 H50B 0.9800 . ?
C50 H50C 0.9800 . ?
C51 C52 1.518(8) . ?
C51 H51A 0.9900 . ?
C51 H51B 0.9900 . ?
C52 H52A 0.9800 . ?
C52 H52B 0.9800 . ?
C52 H52C 0.9800 . ?
C53 C54 1.495(8) . ?
C53 H53A 0.9900 . ?
C53 H53B 0.9900 . ?
C54 H54A 0.9800 . ?
C54 H54B 0.9800 . ?
C54 H54C 0.9800 . ?
C55 N9 1.325(6) . ?
C55 C56 1.416(7) . ?
C55 H55 0.9500 . ?
C56 C57 1.356(8) . ?
C56 C74 1.47(5) . ?
C56 C74B 1.58(10) . ?
C57 C58 1.435(7) . ?
C57 C76 1.486(8) . ?
C58 C59 1.363(7) . ?
C58 N9 1.393(6) . ?
C59 C60 1.361(7) . ?
C59 H59 0.9500 . ?
C60 N10 1.400(6) . ?
C60 C61 1.418(7) . ?
C61 C62 1.360(7) . ?
C61 H61 0.9500 . ?
C62 C63 1.407(6) . ?
C62 C64 1.506(7) . ?
C63 N10 1.332(6) . ?
C63 H63 0.9500 . ?
C64 C66 1.491(7) . ?
C64 H64A 0.9900 . ?
C64 H64B 0.9900 . ?
C65 N11 1.320(6) . ?
C65 C66 1.420(6) . ?
C65 H65 0.9500 . ?
C66 C67 1.360(7) . ?
C67 C68 1.418(7) . ?
C67 H67 0.9500 . ?
C68 C69 1.371(7) . ?
C68 N11 1.393(6) . ?
C69 C70 1.384(7) . ?
C69 H69 0.9500 . ?
C70 N12 1.397(6) . ?
C70 C71 1.420(7) . ?
C71 C72 1.366(7) . ?
C71 C78 1.515(7) . ?
C72 C73 1.419(6) . ?
C72 C80 1.503(7) . ?
C73 N12 1.334(6) . ?
C73 H73 0.9500 . ?
C74 C75 1.48(2) . ?
C74 H74A 0.9900 . ?
C74 H74B 0.9900 . ?
C75 H75A 0.9800 . ?
C75 H75B 0.9800 . ?
C75 H75C 0.9800 . ?
C76 C77 1.533(9) . ?
C76 H76A 0.9900 . ?
C76 H76B 0.9900 . ?
C77 H77A 0.9800 . ?
C77 H77B 0.9800 . ?
C77 H77C 0.9800 . ?
C78 C79 1.512(8) . ?
C78 H78A 0.9900 . ?
C78 H78B 0.9900 . ?
C79 H79A 0.9800 . ?
C79 H79B 0.9800 . ?
C79 H79C 0.9800 . ?
C80 C81 1.520(7) . ?
C80 H80A 0.9900 . ?
C80 H80B 0.9900 . ?
C81 H81A 0.9800 . ?
C81 H81B 0.9800 . ?
C81 H81C 0.9800 . ?
C82 Cl2 1.673(8) . ?
C82 Cl1 1.716(8) . ?
C82 H82A 0.9900 . ?
C82 H82B 0.9900 . ?
C84 Cl5 1.777(13) . ?
C84 Cl6A 1.778(13) . ?
C84 H84A 0.9900 . ?
C84 H84B 0.9900 . ?
N1 Co1 1.939(4) . ?
N2 Co1 1.927(4) . ?
N3 Co2 1.934(4) . ?
N4 Co2 1.951(4) . ?
N5 Co1 1.939(4) . ?
N6 Co1 1.934(4) . ?
N7 Co2 1.935(3) . ?
N8 Co2 1.934(4) . ?
N9 Co1 1.939(4) . ?
N10 Co1 1.932(4) . ?
N11 Co2 1.945(4) . ?
N12 Co2 1.932(4) . ?
C83 Cl3 1.721(11) . ?
C83 Cl4 1.730(9) . ?
C83 H83A 0.9900 . ?
C83 H83B 0.9900 . ?
C75B C74B 1.48(3) . ?
C75B H75D 0.9800 . ?
C75B H75E 0.9800 . ?
C75B H75F 0.9800 . ?
C74B H74C 0.9900 . ?
C74B H74D 0.9900 . ?
Cl4B C83B 1.741(14) . ?
Cl3B C83B 1.742(10) . ?
C83B H83C 0.9900 . ?
C83B H83D 0.9900 . ?
C20B C21B 1.516(14) . ?
C20B H20C 0.9900 . ?
C20B H20D 0.9900 . ?
C21B H21D 0.9800 . ?
C21B H21E 0.9800 . ?
C21B H21F 0.9800 . ?

loop_
_geom_torsion_atom_site_label_1
_geom_torsion_atom_site_label_2
_geom_torsion_atom_site_label_3
_geom_torsion_atom_site_label_4
_geom_torsion
_geom_torsion_site_symmetry_1
_geom_torsion_site_symmetry_2
_geom_torsion_site_symmetry_3
_geom_torsion_site_symmetry_4
_geom_torsion_publ_flag
N1 C1 C2 C3 -1.1(6) . . . . ?
N1 C1 C2 C20B -168.9(19) . . . . ?
N1 C1 C2 C20 173.7(14) . . . . ?
C1 C2 C3 C4 1.0(5) . . . . ?
C20B C2 C3 C4 170.9(16) . . . . ?
C20 C2 C3 C4 -173.2(16) . . . . ?
C1 C2 C3 C22 -177.7(5) . . . . ?
C20B C2 C3 C22 -7.7(17) . . . . ?
C20 C2 C3 C22 8.1(17) . . . . ?
C2 C3 C4 C5 175.3(5) . . . . ?
C22 C3 C4 C5 -6.1(8) . . . . ?
C2 C3 C4 N1 -0.7(5) . . . . ?
C22 C3 C4 N1 178.0(5) . . . . ?
N1 C4 C5 C6 -0.2(8) . . . . ?
C3 C4 C5 C6 -175.7(5) . . . . ?
C4 C5 C6 C7 175.9(5) . . . . ?
C4 C5 C6 N2 -1.5(8) . . . . ?
C5 C6 C7 C8 -176.4(5) . . . . ?
N2 C6 C7 C8 1.3(5) . . . . ?
C6 C7 C8 C9 -1.5(5) . . . . ?
C6 C7 C8 C10 178.3(5) . . . . ?
C7 C8 C9 N2 1.3(5) . . . . ?
C10 C8 C9 N2 -178.5(4) . . . . ?
C7 C8 C10 C12 130.4(5) . . . . ?
C9 C8 C10 C12 -49.8(7) . . . . ?
N3 C11 C12 C13 0.4(5) . . . . ?
N3 C11 C12 C10 -177.4(4) . . . . ?
C8 C10 C12 C13 136.8(5) . . . . ?
C8 C10 C12 C11 -46.0(7) . . . . ?
C11 C12 C13 C14 -0.7(5) . . . . ?
C10 C12 C13 C14 177.0(4) . . . . ?
C12 C13 C14 N3 0.8(5) . . . . ?
C12 C13 C14 C15 -178.4(4) . . . . ?
N3 C14 C15 C16 -1.0(7) . . . . ?
C13 C14 C15 C16 178.1(5) . . . . ?
C14 C15 C16 N4 0.9(7) . . . . ?
C14 C15 C16 C17 -177.9(4) . . . . ?
C15 C16 C17 C18 179.4(4) . . . . ?
N4 C16 C17 C18 0.5(5) . . . . ?
C15 C16 C17 C24 -2.1(7) . . . . ?
N4 C16 C17 C24 179.0(4) . . . . ?
C16 C17 C18 C19 -0.4(5) . . . . ?
C24 C17 C18 C19 -178.9(4) . . . . ?
C16 C17 C18 C26 179.9(4) . . . . ?
C24 C17 C18 C26 1.4(8) . . . . ?
C17 C18 C19 N4 0.2(5) . . . . ?
C26 C18 C19 N4 179.9(4) . . . . ?
C3 C2 C20 C21 169.6(12) . . . . ?
C1 C2 C20 C21 -4(2) . . . . ?
C20B C2 C20 C21 -137(9) . . . . ?
C2 C3 C22 C23 -88.1(7) . . . . ?
C4 C3 C22 C23 93.5(7) . . . . ?
C18 C17 C24 C25 89.7(6) . . . . ?
C16 C17 C24 C25 -88.5(6) . . . . ?
C17 C18 C26 C27 164.2(5) . . . . ?
C19 C18 C26 C27 -15.4(7) . . . . ?
N5 C28 C29 C30 0.3(6) . . . . ?
N5 C28 C29 C47 176.7(5) . . . . ?
C28 C29 C30 C31 -0.8(6) . . . . ?
C47 C29 C30 C31 -177.0(5) . . . . ?
C28 C29 C30 C49 174.6(6) . . . . ?
C47 C29 C30 C49 -1.6(10) . . . . ?
C29 C30 C31 N5 1.1(6) . . . . ?
C49 C30 C31 N5 -174.5(5) . . . . ?
C29 C30 C31 C32 178.8(5) . . . . ?
C49 C30 C31 C32 3.2(9) . . . . ?
N5 C31 C32 C33 1.8(8) . . . . ?
C30 C31 C32 C33 -175.6(5) . . . . ?
C31 C32 C33 N6 0.4(8) . . . . ?
C31 C32 C33 C34 179.3(5) . . . . ?
C32 C33 C34 C35 -179.2(5) . . . . ?
N6 C33 C34 C35 -0.2(5) . . . . ?
C33 C34 C35 C36 0.1(5) . . . . ?
C33 C34 C35 C37 177.6(4) . . . . ?
C34 C35 C36 N6 0.1(5) . . . . ?
C37 C35 C36 N6 -177.5(4) . . . . ?
C34 C35 C37 C39 133.6(5) . . . . ?
C36 C35 C37 C39 -49.3(6) . . . . ?
N7 C38 C39 C40 -0.1(5) . . . . ?
N7 C38 C39 C37 -175.9(4) . . . . ?
C35 C37 C39 C40 138.5(4) . . . . ?
C35 C37 C39 C38 -46.6(6) . . . . ?
C38 C39 C40 C41 -0.2(4) . . . . ?
C37 C39 C40 C41 175.5(4) . . . . ?
C39 C40 C41 C42 -179.6(4) . . . . ?
C39 C40 C41 N7 0.5(5) . . . . ?
N7 C41 C42 C43 1.5(7) . . . . ?
C40 C41 C42 C43 -178.3(4) . . . . ?
C41 C42 C43 N8 4.1(7) . . . . ?
C41 C42 C43 C44 -174.4(4) . . . . ?
C42 C43 C44 C45 179.3(4) . . . . ?
N8 C43 C44 C45 0.7(5) . . . . ?
C42 C43 C44 C51 2.1(7) . . . . ?
N8 C43 C44 C51 -176.5(4) . . . . ?
C43 C44 C45 C46 -0.1(5) . . . . ?
C51 C44 C45 C46 177.0(5) . . . . ?
C43 C44 C45 C53 -178.1(5) . . . . ?
C51 C44 C45 C53 -1.0(8) . . . . ?
C44 C45 C46 N8 -0.5(5) . . . . ?
C53 C45 C46 N8 177.5(4) . . . . ?
C30 C29 C47 C48 124.0(7) . . . . ?
C28 C29 C47 C48 -51.5(8) . . . . ?
C29 C30 C49 C50 -97.1(7) . . . . ?
C31 C30 C49 C50 77.6(8) . . . . ?
C45 C44 C51 C52 -89.1(6) . . . . ?
C43 C44 C51 C52 87.5(6) . . . . ?
C44 C45 C53 C54 96.6(7) . . . . ?
C46 C45 C53 C54 -81.0(6) . . . . ?
N9 C55 C56 C57 -0.3(6) . . . . ?
N9 C55 C56 C74 174.4(14) . . . . ?
N9 C55 C56 C74B -174(2) . . . . ?
C55 C56 C57 C58 -0.7(5) . . . . ?
C74 C56 C57 C58 -175.2(16) . . . . ?
C74B C56 C57 C58 173(2) . . . . ?
C55 C56 C57 C76 173.8(5) . . . . ?
C74 C56 C57 C76 -0.7(17) . . . . ?
C74B C56 C57 C76 -13(3) . . . . ?
C56 C57 C58 C59 -178.3(5) . . . . ?
C76 C57 C58 C59 7.0(8) . . . . ?
C56 C57 C58 N9 1.4(5) . . . . ?
C76 C57 C58 N9 -173.2(5) . . . . ?
N9 C58 C59 C60 2.6(8) . . . . ?
C57 C58 C59 C60 -177.6(5) . . . . ?
C58 C59 C60 N10 2.9(8) . . . . ?
C58 C59 C60 C61 -175.5(5) . . . . ?
C59 C60 C61 C62 178.5(5) . . . . ?
N10 C60 C61 C62 0.0(5) . . . . ?
C60 C61 C62 C63 0.1(5) . . . . ?
C60 C61 C62 C64 177.4(4) . . . . ?
C61 C62 C63 N10 -0.2(5) . . . . ?
C64 C62 C63 N10 -177.5(4) . . . . ?
C61 C62 C64 C66 144.7(5) . . . . ?
C63 C62 C64 C66 -38.6(6) . . . . ?
N11 C65 C66 C67 0.2(5) . . . . ?
N11 C65 C66 C64 -177.4(4) . . . . ?
C62 C64 C66 C67 128.4(5) . . . . ?
C62 C64 C66 C65 -54.6(6) . . . . ?
C65 C66 C67 C68 -0.3(5) . . . . ?
C64 C66 C67 C68 177.1(5) . . . . ?
C66 C67 C68 C69 178.3(5) . . . . ?
C66 C67 C68 N11 0.3(5) . . . . ?
N11 C68 C69 C70 -2.9(8) . . . . ?
C67 C68 C69 C70 179.4(5) . . . . ?
C68 C69 C70 N12 1.2(8) . . . . ?
C68 C69 C70 C71 -176.1(5) . . . . ?
C69 C70 C71 C72 176.6(5) . . . . ?
N12 C70 C71 C72 -0.9(5) . . . . ?
C69 C70 C71 C78 -2.4(9) . . . . ?
N12 C70 C71 C78 180.0(5) . . . . ?
C70 C71 C72 C73 1.1(5) . . . . ?
C78 C71 C72 C73 -179.8(5) . . . . ?
C70 C71 C72 C80 -176.2(5) . . . . ?
C78 C71 C72 C80 2.9(9) . . . . ?
C71 C72 C73 N12 -0.9(6) . . . . ?
C80 C72 C73 N12 176.6(4) . . . . ?
C57 C56 C74 C75 108(4) . . . . ?
C55 C56 C74 C75 -65(4) . . . . ?
C74B C56 C74 C75 -138(38) . . . . ?
C56 C57 C76 C77 -89.0(8) . . . . ?
C58 C57 C76 C77 84.5(7) . . . . ?
C72 C71 C78 C79 -75.9(7) . . . . ?
C70 C71 C78 C79 103.0(6) . . . . ?
C71 C72 C80 C81 103.2(6) . . . . ?
C73 C72 C80 C81 -73.7(6) . . . . ?
C2 C1 N1 C4 0.6(5) . . . . ?
C2 C1 N1 Co1 178.5(3) . . . . ?
C5 C4 N1 C1 -176.2(4) . . . . ?
C3 C4 N1 C1 0.0(5) . . . . ?
C5 C4 N1 Co1 5.9(6) . . . . ?
C3 C4 N1 Co1 -177.9(3) . . . . ?
C8 C9 N2 C6 -0.6(5) . . . . ?
C8 C9 N2 Co1 179.5(3) . . . . ?
C5 C6 N2 C9 177.4(4) . . . . ?
C7 C6 N2 C9 -0.4(5) . . . . ?
C5 C6 N2 Co1 -2.6(6) . . . . ?
C7 C6 N2 Co1 179.5(3) . . . . ?
C12 C11 N3 C14 0.1(5) . . . . ?
C12 C11 N3 Co2 178.0(3) . . . . ?
C15 C14 N3 C11 178.7(4) . . . . ?
C13 C14 N3 C11 -0.6(5) . . . . ?
C15 C14 N3 Co2 0.8(6) . . . . ?
C13 C14 N3 Co2 -178.4(3) . . . . ?
C18 C19 N4 C16 0.1(5) . . . . ?
C18 C19 N4 Co2 -178.7(3) . . . . ?
C15 C16 N4 C19 -179.4(4) . . . . ?
C17 C16 N4 C19 -0.4(4) . . . . ?
C15 C16 N4 Co2 -0.5(6) . . . . ?
C17 C16 N4 Co2 178.5(3) . . . . ?
C29 C28 N5 C31 0.3(6) . . . . ?
C29 C28 N5 Co1 -173.0(3) . . . . ?
C32 C31 N5 C28 -178.7(5) . . . . ?
C30 C31 N5 C28 -0.9(5) . . . . ?
C32 C31 N5 Co1 -5.2(7) . . . . ?
C30 C31 N5 Co1 172.6(3) . . . . ?
C35 C36 N6 C33 -0.3(5) . . . . ?
C35 C36 N6 Co1 178.1(3) . . . . ?
C32 C33 N6 C36 179.3(5) . . . . ?
C34 C33 N6 C36 0.3(5) . . . . ?
C32 C33 N6 Co1 1.0(7) . . . . ?
C34 C33 N6 Co1 -178.1(3) . . . . ?
C39 C38 N7 C41 0.5(5) . . . . ?
C39 C38 N7 Co2 -173.7(3) . . . . ?
C42 C41 N7 C38 179.5(4) . . . . ?
C40 C41 N7 C38 -0.6(4) . . . . ?
C42 C41 N7 Co2 -6.1(6) . . . . ?
C40 C41 N7 Co2 173.8(3) . . . . ?
C45 C46 N8 C43 1.0(5) . . . . ?
C45 C46 N8 Co2 -174.2(3) . . . . ?
C42 C43 N8 C46 -179.7(4) . . . . ?
C44 C43 N8 C46 -1.0(5) . . . . ?
C42 C43 N8 Co2 -4.5(6) . . . . ?
C44 C43 N8 Co2 174.2(3) . . . . ?
C56 C55 N9 C58 1.2(5) . . . . ?
C56 C55 N9 Co1 -172.7(3) . . . . ?
C59 C58 N9 C55 178.2(4) . . . . ?
C57 C58 N9 C55 -1.6(5) . . . . ?
C59 C58 N9 Co1 -7.7(6) . . . . ?
C57 C58 N9 Co1 172.5(3) . . . . ?
C62 C63 N10 C60 0.3(5) . . . . ?
C62 C63 N10 Co1 -175.7(3) . . . . ?
C59 C60 N10 C63 -178.8(4) . . . . ?
C61 C60 N10 C63 -0.2(5) . . . . ?
C59 C60 N10 Co1 -2.7(6) . . . . ?
C61 C60 N10 Co1 175.9(3) . . . . ?
C66 C65 N11 C68 0.0(5) . . . . ?
C66 C65 N11 Co2 179.1(3) . . . . ?
C69 C68 N11 C65 -178.2(5) . . . . ?
C67 C68 N11 C65 -0.1(5) . . . . ?
C69 C68 N11 Co2 2.6(7) . . . . ?
C67 C68 N11 Co2 -179.3(3) . . . . ?
C72 C73 N12 C70 0.3(5) . . . . ?
C72 C73 N12 Co2 -177.7(3) . . . . ?
C69 C70 N12 C73 -177.4(4) . . . . ?
C71 C70 N12 C73 0.4(5) . . . . ?
C69 C70 N12 Co2 0.6(7) . . . . ?
C71 C70 N12 Co2 178.4(3) . . . . ?
C9 N2 Co1 N10 98.5(4) . . . . ?
C6 N2 Co1 N10 -81.4(4) . . . . ?
C9 N2 Co1 N6 9.5(4) . . . . ?
C6 N2 Co1 N6 -170.5(4) . . . . ?
C9 N2 Co1 N9 -52(2) . . . . ?
C6 N2 Co1 N9 128.1(18) . . . . ?
C9 N2 Co1 N1 -174.3(4) . . . . ?
C6 N2 Co1 N1 5.7(4) . . . . ?
C9 N2 Co1 N5 -83.9(4) . . . . ?
C6 N2 Co1 N5 96.1(4) . . . . ?
C63 N10 Co1 N2 -3.7(4) . . . . ?
C60 N10 Co1 N2 -178.9(3) . . . . ?
C63 N10 Co1 N6 86.7(4) . . . . ?
C60 N10 Co1 N6 -88.5(3) . . . . ?
C63 N10 Co1 N9 174.0(4) . . . . ?
C60 N10 Co1 N9 -1.2(3) . . . . ?
C63 N10 Co1 N1 -96.7(4) . . . . ?
C60 N10 Co1 N1 88.1(3) . . . . ?
C63 N10 Co1 N5 -50(3) . . . . ?
C60 N10 Co1 N5 135(3) . . . . ?
C36 N6 Co1 N2 91.8(4) . . . . ?
C33 N6 Co1 N2 -90.2(4) . . . . ?
C36 N6 Co1 N10 1.3(4) . . . . ?
C33 N6 Co1 N10 179.3(4) . . . . ?
C36 N6 Co1 N9 -92.3(4) . . . . ?
C33 N6 Co1 N9 85.7(4) . . . . ?
C36 N6 Co1 N1 -40.2(19) . . . . ?
C33 N6 Co1 N1 137.8(16) . . . . ?
C36 N6 Co1 N5 178.9(4) . . . . ?
C33 N6 Co1 N5 -3.0(4) . . . . ?
C55 N9 Co1 N2 -31(2) . . . . ?
C58 N9 Co1 N2 156.6(18) . . . . ?
C55 N9 Co1 N10 179.0(4) . . . . ?
C58 N9 Co1 N10 6.2(4) . . . . ?
C55 N9 Co1 N6 -92.2(4) . . . . ?
C58 N9 Co1 N6 95.1(4) . . . . ?
C55 N9 Co1 N1 91.9(4) . . . . ?
C58 N9 Co1 N1 -80.9(4) . . . . ?
C55 N9 Co1 N5 1.3(4) . . . . ?
C58 N9 Co1 N5 -171.4(4) . . . . ?
C1 N1 Co1 N2 175.2(4) . . . . ?
C4 N1 Co1 N2 -7.3(4) . . . . ?
C1 N1 Co1 N10 -94.5(4) . . . . ?
C4 N1 Co1 N10 83.0(4) . . . . ?
C1 N1 Co1 N6 -52.9(19) . . . . ?
C4 N1 Co1 N6 124.6(16) . . . . ?
C1 N1 Co1 N9 -0.9(4) . . . . ?
C4 N1 Co1 N9 176.6(4) . . . . ?
C1 N1 Co1 N5 88.0(4) . . . . ?
C4 N1 Co1 N5 -94.5(4) . . . . ?
C28 N5 Co1 N2 -92.6(4) . . . . ?
C31 N5 Co1 N2 95.3(4) . . . . ?
C28 N5 Co1 N10 -47(3) . . . . ?
C31 N5 Co1 N10 141(2) . . . . ?
C28 N5 Co1 N6 177.2(4) . . . . ?
C31 N5 Co1 N6 5.1(4) . . . . ?
C28 N5 Co1 N9 89.9(4) . . . . ?
C31 N5 Co1 N9 -82.2(4) . . . . ?
C28 N5 Co1 N1 0.4(4) . . . . ?
C31 N5 Co1 N1 -171.7(4) . . . . ?
C73 N12 Co2 N8 89.3(4) . . . . ?
C70 N12 Co2 N8 -88.3(4) . . . . ?
C73 N12 Co2 N3 -92.4(4) . . . . ?
C70 N12 Co2 N3 90.0(4) . . . . ?
C73 N12 Co2 N7 -63(3) . . . . ?
C70 N12 Co2 N7 119(3) . . . . ?
C73 N12 Co2 N11 177.0(4) . . . . ?
C70 N12 Co2 N11 -0.6(4) . . . . ?
C73 N12 Co2 N4 0.4(4) . . . . ?
C70 N12 Co2 N4 -177.2(4) . . . . ?
C46 N8 Co2 N12 -3.8(4) . . . . ?
C43 N8 Co2 N12 -178.0(4) . . . . ?
C46 N8 Co2 N3 -26(2) . . . . ?
C43 N8 Co2 N3 160.1(18) . . . . ?
C46 N8 Co2 N7 174.7(4) . . . . ?
C43 N8 Co2 N7 0.6(4) . . . . ?
C46 N8 Co2 N11 -97.0(4) . . . . ?
C43 N8 Co2 N11 88.8(4) . . . . ?
C46 N8 Co2 N4 87.2(4) . . . . ?
C43 N8 Co2 N4 -87.0(3) . . . . ?
C11 N3 Co2 N12 -87.1(4) . . . . ?
C14 N3 Co2 N12 90.4(4) . . . . ?
C11 N3 Co2 N8 -65(2) . . . . ?
C14 N3 Co2 N8 112.4(19) . . . . ?
C11 N3 Co2 N7 94.5(4) . . . . ?
C14 N3 Co2 N7 -88.1(4) . . . . ?
C11 N3 Co2 N11 6.1(4) . . . . ?
C14 N3 Co2 N11 -176.5(4) . . . . ?
C11 N3 Co2 N4 -177.9(4) . . . . ?
C14 N3 Co2 N4 -0.4(4) . . . . ?
C38 N7 Co2 N12 -30(3) . . . . ?
C41 N7 Co2 N12 157(3) . . . . ?
C38 N7 Co2 N8 177.6(3) . . . . ?
C41 N7 Co2 N8 4.4(3) . . . . ?
C38 N7 Co2 N3 -0.8(4) . . . . ?
C41 N7 Co2 N3 -174.0(3) . . . . ?
C38 N7 Co2 N11 90.0(4) . . . . ?
C41 N7 Co2 N11 -83.2(3) . . . . ?
C38 N7 Co2 N4 -93.7(4) . . . . ?
C41 N7 Co2 N4 93.2(3) . . . . ?
C65 N11 Co2 N12 -179.9(4) . . . . ?
C68 N11 Co2 N12 -0.9(4) . . . . ?
C65 N11 Co2 N8 -90.8(4) . . . . ?
C68 N11 Co2 N8 88.2(4) . . . . ?
C65 N11 Co2 N3 93.6(4) . . . . ?
C68 N11 Co2 N3 -87.5(4) . . . . ?
C65 N11 Co2 N7 2.8(4) . . . . ?
C68 N11 Co2 N7 -178.2(4) . . . . ?
C65 N11 Co2 N4 -39.7(18) . . . . ?
C68 N11 Co2 N4 139.2(15) . . . . ?
C19 N4 Co2 N12 92.3(4) . . . . ?
C16 N4 Co2 N12 -86.3(3) . . . . ?
C19 N4 Co2 N8 3.1(4) . . . . ?
C16 N4 Co2 N8 -175.5(3) . . . . ?
C19 N4 Co2 N3 178.9(4) . . . . ?
C16 N4 Co2 N3 0.3(3) . . . . ?
C19 N4 Co2 N7 -90.5(4) . . . . ?
C16 N4 Co2 N7 90.9(3) . . . . ?
C19 N4 Co2 N11 -47.9(18) . . . . ?
C16 N4 Co2 N11 133.5(16) . . . . ?
C57 C56 C74B C75B 76(7) . . . . ?
C55 C56 C74B C75B -112(6) . . . . ?
C74 C56 C74B C75B 1(29) . . . . ?
C3 C2 C20B C21B -177.2(13) . . . . ?
C1 C2 C20B C21B -11(3) . . . . ?
C20 C2 C20B C21B 47(7) . . . . ?

loop_
_platon_squeeze_void_nr
_platon_squeeze_void_average_x
_platon_squeeze_void_average_y
_platon_squeeze_void_average_z
_platon_squeeze_void_volume
_platon_squeeze_void_count_electrons
_platon_squeeze_void_content
1 0.500 0.000 0.500 121 33 ' '
